data_4023352
loop_
_publ_author_name
'Lisa Mitchell'
'John A. Parkinson'
'Jonathan M. Percy'
'Kuldip Singh'

_publ_section_title
;
 Selected Substituent Effects on the Rate and Efficiency
 of Formation of an Eight-Membered Ring by RCM
;
_journal_name_full 'Journal of Organic Chemistry'
_journal_page_first 2389
_journal_page_last 2395
_journal_paper_doi 10.1021/jo702726b
_journal_volume 73
_journal_year 2008
_chemical_formula_sum 'C15 H13 D F2 O3'
_chemical_formula_weight 281.27
_chemical_name_systematic
; 
 ? 
;
_space_group_IT_number 14
_symmetry_cell_setting monoclinic
_symmetry_space_group_name_Hall '-P 2ybc'
_symmetry_space_group_name_H-M 'P 1 21/c 1'
_atom_sites_solution_hydrogens geom
_atom_sites_solution_primary direct
_atom_sites_solution_secondary difmap
_audit_creation_method SHELXL-97
_cell_angle_alpha 90.00
_cell_angle_beta 95.404(4)
_cell_angle_gamma 90.00
_cell_formula_units_Z 4
_cell_length_a 9.651(2)
_cell_length_b 5.5814(13)
_cell_length_c 24.597(6)
_cell_measurement_reflns_used 907
_cell_measurement_temperature 150(2)
_cell_measurement_theta_max 24.21
_cell_measurement_theta_min 2.57
_cell_volume 1319.0(5)
_computing_cell_refinement 'Bruker SMART'
_computing_data_collection 'Bruker SMART'
_computing_data_reduction 'Bruker SHELXTL'
_computing_molecular_graphics 'Bruker SHELXTL'
_computing_publication_material 'Bruker SHELXTL'
_computing_structure_refinement 'SHELXL-97 (Sheldrick, 1997)'
_computing_structure_solution 'SHELXS-97 (Sheldrick, 1990)'
_diffrn_ambient_temperature 150(2)
_diffrn_measured_fraction_theta_full 0.999
_diffrn_measured_fraction_theta_max 0.999
_diffrn_measurement_device_type 'CCD area detector'
_diffrn_measurement_method 'phi and omega scans'
_diffrn_radiation_monochromator graphite
_diffrn_radiation_source 'fine-focus sealed tube'
_diffrn_radiation_type MoK\a
_diffrn_radiation_wavelength 0.71073
_diffrn_reflns_av_R_equivalents 0.0299
_diffrn_reflns_av_sigmaI/netI 0.0296
_diffrn_reflns_limit_h_max 11
_diffrn_reflns_limit_h_min -11
_diffrn_reflns_limit_k_max 6
_diffrn_reflns_limit_k_min -6
_diffrn_reflns_limit_l_max 29
_diffrn_reflns_limit_l_min -28
_diffrn_reflns_number 8929
_diffrn_reflns_theta_full 25.00
_diffrn_reflns_theta_max 25.00
_diffrn_reflns_theta_min 1.66
_exptl_absorpt_coefficient_mu 0.116
_exptl_absorpt_correction_type none
_exptl_crystal_colour colourless
_exptl_crystal_density_diffrn 1.416
_exptl_crystal_density_method 'not measured'
_exptl_crystal_description plate
_exptl_crystal_F_000 584
_exptl_crystal_size_max 0.25
_exptl_crystal_size_mid 0.21
_exptl_crystal_size_min 0.07
_refine_diff_density_max 0.217
_refine_diff_density_min -0.153
_refine_diff_density_rms 0.038
_refine_ls_extinction_method none
_refine_ls_goodness_of_fit_ref 1.027
_refine_ls_hydrogen_treatment constr
_refine_ls_matrix_type full
_refine_ls_number_parameters 181
_refine_ls_number_reflns 2321
_refine_ls_number_restraints 0
_refine_ls_restrained_S_all 1.027
_refine_ls_R_factor_all 0.0532
_refine_ls_R_factor_gt 0.0397
_refine_ls_shift/su_max 0.000
_refine_ls_shift/su_mean 0.000
_refine_ls_structure_factor_coef Fsqd
_refine_ls_weighting_details 'calc w=1/[\s^2^(Fo^2^)+(0.0528P)^2^+0.0414P] where P=(Fo^2^+2Fc^2^)/3'
_refine_ls_weighting_scheme calc
_refine_ls_wR_factor_gt 0.0922
_refine_ls_wR_factor_ref 0.0974
_reflns_number_gt 1837
_reflns_number_total 2321
_reflns_threshold_expression >2sigma(I)
_cod_data_source_file jo702726b-File003_1.cif
_cod_data_source_block S6a
_cod_depositor_comments
;
The following automatic conversions were performed:
'_symmetry_cell_setting' value 'Monoclinic' changed to 'monoclinic'
according to '/home/saulius/struct/CIF-dictionaries/cif_core.dic'
dictionary named 'cif_core.dic' version 2.4.1 from 2010-06-29.

Automatic conversion script
Id: cif_fix_enum 1527 2010-12-29 10:47:43Z saulius 

The following automatic conversions were performed:

'_refine_ls_hydrogen_treatment' value 'constrained' was replaced with
the value 'constr' as specified in the replacement file
'src/cod-tools/trunk/data/replacement-values/replacement_values.lst'.

Automatic conversion script
Id: cif_fix_values 5376 2017-05-30 11:51:03Z andrius 
;
_cod_original_sg_symbol_H-M 'P 21/c'
_cod_database_code 4023352

loop_
_symmetry_equiv_pos_as_xyz
'x, y, z'
'-x, y+1/2, -z+1/2'
'-x, -y, -z'
'x, -y-1/2, z-1/2'

loop_
_atom_site_label
_atom_site_type_symbol
_atom_site_fract_x
_atom_site_fract_y
_atom_site_fract_z
_atom_site_U_iso_or_equiv
_atom_site_adp_type
_atom_site_occupancy
_atom_site_symmetry_multiplicity
_atom_site_calc_flag
_atom_site_refinement_flags
_atom_site_disorder_assembly
_atom_site_disorder_group
F1 F 0.10074(10) 0.9561(2) 0.34923(4) 0.0512(3) Uani 1 1 d . . .
F2 F 0.11351(11) 0.5806(2) 0.32711(4) 0.0563(3) Uani 1 1 d . . .
O1 O 0.36617(11) 0.7237(2) 0.36295(4) 0.0351(3) Uani 1 1 d . . .
O2 O 0.47563(13) 0.4041(2) 0.40191(6) 0.0507(4) Uani 1 1 d . . .
O3 O 0.00763(12) 0.4632(2) 0.42406(5) 0.0440(3) Uani 1 1 d . . .
C1 C 0.26331(16) 0.7123(3) 0.40222(7) 0.0325(4) Uani 1 1 d . . .
H1 H 0.27052(16) 0.5540(3) 0.42134(7) 0.039 Uiso 1 1 d R . .
C2 C 0.12185(17) 0.7328(3) 0.37044(7) 0.0361(4) Uani 1 1 d . . .
C3 C 0.00491(17) 0.6657(3) 0.40656(7) 0.0324(4) Uani 1 1 d . . .
C4 C -0.10179(16) 0.8483(3) 0.41786(7) 0.0332(4) Uani 1 1 d . . .
D4 D -0.1514 0.9025 0.3830 0.040 Uiso 1 1 d R . .
H4 H -0.05498(16) 0.9889(3) 0.43593(7) 0.040 Uiso 1 1 d R . .
C5 C -0.20578(16) 0.7458(3) 0.45430(7) 0.0335(4) Uani 1 1 d . . .
H5A H -0.15537(16) 0.7027(3) 0.48987(7) 0.040 Uiso 1 1 d R . .
H5B H -0.24451(16) 0.5962(3) 0.43742(7) 0.040 Uiso 1 1 d R . .
C6 C -0.32613(18) 0.9107(3) 0.46490(7) 0.0374(4) Uani 1 1 d . . .
H6A H -0.36451(18) 0.9806(3) 0.42965(7) 0.045 Uiso 1 1 d R . .
H6B H -0.40044(18) 0.8129(3) 0.47902(7) 0.045 Uiso 1 1 d R . .
C7 C -0.29036(17) 1.1102(3) 0.50430(7) 0.0358(4) Uani 1 1 d . . .
H7 H -0.26429(17) 1.2599(3) 0.48999(7) 0.043 Uiso 1 1 d R . .
C8 C -0.29239(18) 1.0921(3) 0.55688(7) 0.0368(4) Uani 1 1 d . . .
H8 H -0.31458(18) 0.9391(3) 0.57061(7) 0.044 Uiso 1 1 d R . .
C9 C 0.47000(16) 0.5617(3) 0.36860(7) 0.0314(4) Uani 1 1 d . . .
C10 C 0.57677(16) 0.6050(3) 0.32984(6) 0.0291(4) Uani 1 1 d . . .
C11 C 0.57692(17) 0.8096(3) 0.29768(6) 0.0321(4) Uani 1 1 d . . .
H11 H 0.50558(17) 0.9261(3) 0.29903(6) 0.039 Uiso 1 1 d R . .
C12 C 0.68127(17) 0.8421(3) 0.26377(7) 0.0362(4) Uani 1 1 d . . .
H12 H 0.68197(17) 0.9822(3) 0.24187(7) 0.043 Uiso 1 1 d R . .
C13 C 0.78519(18) 0.6720(3) 0.26135(7) 0.0389(4) Uani 1 1 d . . .
H13 H 0.85685(18) 0.6961(3) 0.23796(7) 0.047 Uiso 1 1 d R . .
C14 C 0.78452(18) 0.4674(3) 0.29304(7) 0.0413(5) Uani 1 1 d . . .
H14 H 0.85517(18) 0.3499(3) 0.29120(7) 0.050 Uiso 1 1 d R . .
C15 C 0.68108(18) 0.4344(3) 0.32728(7) 0.0360(4) Uani 1 1 d . . .
H15 H 0.68079(18) 0.2945(3) 0.34924(7) 0.043 Uiso 1 1 d R . .

loop_
_atom_site_aniso_label
_atom_site_aniso_U_11
_atom_site_aniso_U_22
_atom_site_aniso_U_33
_atom_site_aniso_U_23
_atom_site_aniso_U_13
_atom_site_aniso_U_12
F1 0.0456(6) 0.0613(8) 0.0492(7) 0.0246(5) 0.0179(5) 0.0124(5)
F2 0.0434(6) 0.0843(9) 0.0420(6) -0.0257(6) 0.0091(5) -0.0019(6)
O1 0.0331(7) 0.0396(7) 0.0342(7) 0.0044(5) 0.0126(5) 0.0053(5)
O2 0.0452(8) 0.0444(8) 0.0655(9) 0.0195(7) 0.0211(7) 0.0079(6)
O3 0.0419(7) 0.0335(8) 0.0575(8) 0.0044(6) 0.0088(6) 0.0034(6)
C1 0.0319(9) 0.0349(10) 0.0324(9) 0.0012(8) 0.0110(7) 0.0010(7)
C2 0.0380(10) 0.0386(10) 0.0329(10) -0.0014(8) 0.0097(8) 0.0050(8)
C3 0.0323(9) 0.0323(10) 0.0323(9) -0.0016(8) 0.0018(7) -0.0008(7)
C4 0.0343(10) 0.0322(10) 0.0338(9) 0.0007(7) 0.0069(7) 0.0008(7)
C5 0.0332(9) 0.0359(10) 0.0318(9) -0.0003(8) 0.0052(7) -0.0032(7)
C6 0.0331(10) 0.0447(11) 0.0356(10) -0.0026(8) 0.0088(8) -0.0008(8)
C7 0.0367(10) 0.0350(10) 0.0369(10) 0.0023(8) 0.0097(8) -0.0009(8)
C8 0.0392(10) 0.0336(10) 0.0388(10) 0.0021(8) 0.0106(8) -0.0040(8)
C9 0.0316(9) 0.0273(9) 0.0351(10) -0.0006(8) 0.0027(7) -0.0019(7)
C10 0.0266(9) 0.0313(9) 0.0295(9) -0.0061(7) 0.0019(7) -0.0030(7)
C11 0.0295(9) 0.0345(10) 0.0323(9) -0.0019(8) 0.0023(7) 0.0010(7)
C12 0.0367(10) 0.0422(11) 0.0298(9) 0.0023(8) 0.0032(7) -0.0047(8)
C13 0.0345(10) 0.0490(12) 0.0348(10) -0.0082(9) 0.0112(8) -0.0064(9)
C14 0.0334(10) 0.0415(11) 0.0497(11) -0.0133(9) 0.0085(8) 0.0023(8)
C15 0.0380(10) 0.0295(10) 0.0409(10) -0.0036(8) 0.0050(8) -0.0008(8)

loop_
_atom_type_symbol
_atom_type_description
_atom_type_scat_dispersion_real
_atom_type_scat_dispersion_imag
_atom_type_scat_source
C C 0.0033 0.0016 'International Tables Vol C Tables 4.2.6.8 and 6.1.1.4'
H H 0.0000 0.0000 'International Tables Vol C Tables 4.2.6.8 and 6.1.1.4'
D D 0.0000 0.0000 'International Tables Vol C Tables 4.2.6.8 and 6.1.1.4'
F F 0.0171 0.0103 'International Tables Vol C Tables 4.2.6.8 and 6.1.1.4'
O O 0.0106 0.0060 'International Tables Vol C Tables 4.2.6.8 and 6.1.1.4'

loop_
_geom_angle_atom_site_label_1
_geom_angle_atom_site_label_2
_geom_angle_atom_site_label_3
_geom_angle
_geom_angle_site_symmetry_1
_geom_angle_site_symmetry_3
_geom_angle_publ_flag
C9 O1 C1 116.80(12) . . ?
H1 C1 O1 109.30(8) . . ?
H1 C1 C8 109.19(10) . 3_576 ?
O1 C1 C8 108.64(13) . 3_576 ?
H1 C1 C2 109.22(9) . . ?
O1 C1 C2 107.08(13) . . ?
C8 C1 C2 113.34(14) 3_576 . ?
F2 C2 F1 106.03(13) . . ?
F2 C2 C1 110.00(13) . . ?
F1 C2 C1 111.29(14) . . ?
F2 C2 C3 107.86(14) . . ?
F1 C2 C3 110.58(13) . . ?
C1 C2 C3 110.91(14) . . ?
O3 C3 C4 124.34(15) . . ?
O3 C3 C2 116.00(15) . . ?
C4 C3 C2 119.66(15) . . ?
H4 C4 C3 109.34(9) . . ?
H4 C4 C5 109.42(9) . . ?
C3 C4 C5 111.00(14) . . ?
H5B C5 H5A 107.5 . . ?
H5B C5 C4 108.33(9) . . ?
H5A C5 C4 108.43(9) . . ?
H5B C5 C6 108.51(9) . . ?
H5A C5 C6 108.35(9) . . ?
C4 C5 C6 115.49(14) . . ?
H6A C6 H6B 107.5 . . ?
H6A C6 C7 108.61(10) . . ?
H6B C6 C7 108.30(9) . . ?
H6A C6 C5 108.45(9) . . ?
H6B C6 C5 108.42(9) . . ?
C7 C6 C5 115.31(14) . . ?
H7 C7 C8 117.80(11) . . ?
H7 C7 C6 117.90(10) . . ?
C8 C7 C6 124.30(17) . . ?
H8 C8 C7 116.66(11) . . ?
H8 C8 C1 116.87(9) . 3_576 ?
C7 C8 C1 126.48(17) . 3_576 ?
O2 C9 O1 123.23(15) . . ?
O2 C9 C10 124.54(15) . . ?
O1 C9 C10 112.21(14) . . ?
C11 C10 C15 119.80(15) . . ?
C11 C10 C9 122.43(14) . . ?
C15 C10 C9 117.75(15) . . ?
H11 C11 C12 120.27(10) . . ?
H11 C11 C10 120.22(9) . . ?
C12 C11 C10 119.51(15) . . ?
H12 C12 C11 119.73(10) . . ?
H12 C12 C13 119.70(11) . . ?
C11 C12 C13 120.56(16) . . ?
H13 C13 C14 120.04(10) . . ?
H13 C13 C12 120.00(10) . . ?
C14 C13 C12 119.97(16) . . ?
H14 C14 C15 120.12(11) . . ?
H14 C14 C13 120.10(10) . . ?
C15 C14 C13 119.78(16) . . ?
H15 C15 C14 119.89(11) . . ?
H15 C15 C10 119.74(10) . . ?
C14 C15 C10 120.37(16) . . ?

loop_
_geom_bond_atom_site_label_1
_geom_bond_atom_site_label_2
_geom_bond_distance
_geom_bond_site_symmetry_2
_geom_bond_publ_flag
F1 C2 1.359(2) . ?
F2 C2 1.3593(19) . ?
O1 C9 1.3472(19) . ?
O1 C1 1.4503(18) . ?
O2 C9 1.1998(19) . ?
O3 C3 1.208(2) . ?
C1 H1 1.0000 . ?
C1 C8 1.493(2) 3_576 ?
C1 C2 1.512(2) . ?
C2 C3 1.547(2) . ?
C3 C4 1.493(2) . ?
C4 H4 0.9900 . ?
C4 C5 1.519(2) . ?
C5 H5B 0.9900 . ?
C5 H5A 0.9900 . ?
C5 C6 1.524(2) . ?
C6 H6A 0.9900 . ?
C6 H6B 0.9900 . ?
C6 C7 1.495(2) . ?
C7 H7 0.9500 . ?
C7 C8 1.299(2) . ?
C8 H8 0.9500 . ?
C8 C1 1.493(2) 3_576 ?
C9 C10 1.488(2) . ?
C10 C11 1.389(2) . ?
C10 C15 1.391(2) . ?
C11 H11 0.9500 . ?
C11 C12 1.379(2) . ?
C12 H12 0.9500 . ?
C12 C13 1.386(3) . ?
C13 H13 0.9500 . ?
C13 C14 1.383(3) . ?
C14 H14 0.9500 . ?
C14 C15 1.378(2) . ?
C15 H15 0.9500 . ?
